data_4113449
loop_
_publ_author_name
'Juan C\'ampora'
'Celia M. Maya'
'Pilar Palma'
'Ernesto Carmona'
'Enrique Guti\'errez-Puebla'
'Caridad Ruiz'

_publ_contact_author
;
        Caridad Ruiz-Valero
        Instituto de Ciencia de Materiales
        CSIC
        Campus de Cantoblanco
        28049 MADRID
        Spain
;
_publ_contact_author_email crvalero@icmm.csic.es
_publ_contact_author_fax '34 1 372-0623'
_publ_contact_author_phone '34 1 334-9026'
_publ_section_title
;
 Synthesis and Aldol Reactivity of O- and C-Enolate Complexes of Nickel
;
_journal_name_full 'Journal of the American Chemical Society'
_journal_page_first 1482
_journal_page_last 1483
_journal_paper_doi 10.1021/ja028711f
_journal_volume 125
_journal_year 2003
_chemical_formula_sum 'C22 H38 Ni O P2'
_chemical_formula_weight 439.17
_chemical_name_systematic
; 
 ? 
;
_space_group_IT_number 14
_symmetry_cell_setting monoclinic
_symmetry_space_group_name_Hall '-P 2ybc'
_symmetry_space_group_name_H-M 'P 1 21/c 1'
_atom_sites_solution_hydrogens geom
_atom_sites_solution_primary direct
_atom_sites_solution_secondary difmap
_audit_creation_method SHELXL
_cell_angle_alpha 90.00
_cell_angle_beta 116.966(4)
_cell_angle_gamma 90.00
_cell_formula_units_Z 8
_cell_length_a 20.717(4)
_cell_length_b 12.898(2)
_cell_length_c 19.394(3)
_cell_measurement_temperature 148(2)
_cell_volume 4618.8(14)
_computing_cell_refinement 'Siemens SAINT (Bruker)'
_computing_data_collection 'Siemens SMART (Bruker)'
_computing_data_reduction 'Siemens SAINT (Bruker)'
_computing_molecular_graphics 'Siemens-Bruker SHELXTL'
_computing_publication_material 'Siemens-Bruker SHELXTL'
_computing_structure_refinement 'SHELXL-93 (Sheldrick, 1993)'
_computing_structure_solution 'SHELXS-86 (Sheldrick, 1990)'
_diffrn_ambient_temperature 148(2)
_diffrn_measurement_device 'Siemens-Bruker SMART CCD'
_diffrn_measurement_method '\w scans'
_diffrn_radiation_monochromator graphite
_diffrn_radiation_source 'fine-focus sealed tube'
_diffrn_radiation_type MoK\a
_diffrn_radiation_wavelength 0.71073
_diffrn_reflns_av_R_equivalents 0.1608
_diffrn_reflns_av_sigmaI/netI 0.2530
_diffrn_reflns_limit_h_max 20
_diffrn_reflns_limit_h_min -12
_diffrn_reflns_limit_k_max 12
_diffrn_reflns_limit_k_min -10
_diffrn_reflns_limit_l_max 16
_diffrn_reflns_limit_l_min -16
_diffrn_reflns_number 7855
_diffrn_reflns_theta_max 20.82
_diffrn_reflns_theta_min 2.51
_exptl_absorpt_coefficient_mu 0.987
_exptl_absorpt_correction_type none
_exptl_crystal_colour yellow
_exptl_crystal_density_diffrn 1.263
_exptl_crystal_description prismatic
_exptl_crystal_F_000 1888
_exptl_crystal_size_max 0.10
_exptl_crystal_size_mid 0.10
_exptl_crystal_size_min 0.04
_refine_diff_density_max 0.477
_refine_diff_density_min -0.518
_refine_diff_density_rms 0.112
_refine_ls_extinction_method none
_refine_ls_goodness_of_fit_all 0.968
_refine_ls_goodness_of_fit_obs 1.164
_refine_ls_matrix_type full
_refine_ls_number_parameters 440
_refine_ls_number_reflns 4030
_refine_ls_number_restraints 0
_refine_ls_restrained_S_all 0.968
_refine_ls_restrained_S_obs 1.164
_refine_ls_R_factor_all 0.2071
_refine_ls_R_factor_obs 0.0898
_refine_ls_shift/esd_max 1.269
_refine_ls_shift/esd_mean 0.127
_refine_ls_structure_factor_coef Fsqd
_refine_ls_weighting_details 'w=1/[\s^2^(Fo^2^)+(0.0623P)^2^+0.0000P] where P=(Fo^2^+2Fc^2^)/3'
_refine_ls_weighting_scheme calc
_refine_ls_wR_factor_all 0.1853
_refine_ls_wR_factor_obs 0.1428
_reflns_number_observed 1881
_reflns_number_total 4030
_reflns_observed_criterion >2sigma(I)
_cod_data_source_file ja028711f-2_s2.cif
_cod_data_source_block R168
_cod_depositor_comments
;
The following automatic conversions were performed:

'_refine_ls_weighting_scheme' value 'calc
w=1/[\s^2^(Fo^2^)+(0.0623P)^2^+0.0000P] where P=(Fo^2^+2Fc^2^)/3' was
changed to 'calc'. New tag '_refine_ls_weighting_details' was
created. The value of the new tag was set to
'w=1/[\s^2^(Fo^2^)+(0.0623P)^2^+0.0000P] where P=(Fo^2^+2Fc^2^)/3'.

Automatic conversion script
Id: cif_fix_values 3143 2015-03-26 13:38:13Z robertas 
;
_cod_original_cell_volume 4618.6(14)
_cod_database_code 4113449

loop_
_symmetry_equiv_pos_as_xyz
'x, y, z'
'-x, y+1/2, -z+1/2'
'-x, -y, -z'
'x, -y-1/2, z-1/2'

loop_
_atom_site_aniso_label
_atom_site_aniso_U_11
_atom_site_aniso_U_22
_atom_site_aniso_U_33
_atom_site_aniso_U_23
_atom_site_aniso_U_13
_atom_site_aniso_U_12
Ni 0.0216(12) 0.0215(13) 0.034(2) 0.0028(13) 0.0151(11) 0.0042(11)
P1 0.025(3) 0.025(3) 0.029(4) -0.003(3) 0.015(2) 0.000(2)
P2 0.020(3) 0.029(3) 0.029(4) 0.004(3) 0.015(2) 0.008(2)
O1 0.051(7) 0.036(8) 0.032(9) 0.009(7) 0.025(6) 0.018(7)
C1 0.023(10) 0.025(10) 0.043(15) 0.017(11) 0.023(10) 0.007(9)
C2 0.030(11) 0.024(12) 0.081(18) -0.003(12) 0.031(11) 0.000(10)
C3 0.036(11) 0.052(14) 0.040(14) -0.006(12) 0.021(10) -0.007(11)
C5 0.048(11) 0.025(11) 0.026(13) -0.001(10) 0.008(10) -0.011(10)
C7 0.016(10) 0.028(13) 0.048(17) 0.005(12) -0.003(11) -0.014(10)
C8 0.062(13) 0.027(13) 0.026(15) 0.004(11) 0.001(11) -0.001(10)
C11 0.007(9) 0.031(11) 0.041(14) -0.012(10) 0.002(9) 0.006(8)
C22 0.056(13) 0.050(13) 0.033(14) 0.021(11) 0.034(11) 0.025(11)
C12 0.042(12) 0.030(11) 0.034(14) 0.015(11) 0.011(10) 0.016(10)
C13 0.023(10) 0.064(14) 0.074(16) 0.001(13) 0.022(10) -0.007(10)
C14 0.064(13) 0.088(17) 0.035(15) -0.011(13) 0.026(11) -0.015(13)
C15 0.038(11) 0.018(11) 0.029(13) -0.003(10) 0.009(10) 0.014(9)
C16 0.045(11) 0.030(11) 0.066(15) -0.012(12) 0.048(10) -0.002(9)
C17 0.040(11) 0.032(11) 0.068(15) -0.009(11) 0.039(11) 0.003(10)
C21 0.013(8) 0.014(9) 0.027(12) -0.007(9) 0.005(8) 0.006(8)
C23 0.053(12) 0.081(16) 0.047(15) 0.000(13) 0.041(11) -0.005(11)
C24 0.040(11) 0.039(12) 0.122(19) 0.021(14) 0.063(12) 0.018(11)
C25 0.052(12) 0.024(11) 0.037(14) 0.014(11) 0.030(11) 0.016(10)
C27 0.080(15) 0.071(15) 0.031(14) -0.009(14) 0.019(11) -0.005(13)
C26 0.042(11) 0.063(14) 0.045(15) -0.027(12) 0.011(11) -0.025(11)
Ni' 0.0223(12) 0.0237(13) 0.038(2) -0.0027(14) 0.0172(11) 0.0024(11)
P1' 0.025(3) 0.032(3) 0.037(4) -0.001(3) 0.023(2) 0.005(2)
P2' 0.023(3) 0.031(3) 0.031(4) 0.002(3) 0.012(2) 0.002(2)
O1' 0.027(6) 0.042(8) 0.037(8) 0.011(7) 0.004(6) 0.004(6)
C3' 0.022(10) 0.029(11) 0.087(18) 0.034(13) 0.021(11) 0.015(9)
C4' 0.062(15) 0.043(14) 0.069(20) 0.032(15) 0.043(14) 0.015(12)
C5' 0.052(13) 0.037(13) 0.059(17) 0.016(13) 0.042(12) 0.001(11)
C11' 0.030(10) 0.029(11) 0.026(13) -0.013(11) 0.013(9) -0.006(9)
C21' 0.029(10) 0.023(10) 0.045(14) -0.016(10) 0.026(10) -0.006(8)
C12' 0.048(11) 0.025(10) 0.041(13) -0.024(11) 0.039(10) -0.017(10)
C13' 0.059(13) 0.069(16) 0.062(16) 0.010(13) 0.041(12) -0.007(12)
C14' 0.054(12) 0.038(12) 0.055(14) -0.033(11) 0.045(11) -0.030(10)
C16' 0.026(10) 0.024(10) 0.065(14) -0.007(10) 0.018(9) -0.006(8)
C17' 0.045(11) 0.044(12) 0.044(13) -0.026(11) 0.031(10) -0.020(9)
C22' 0.032(11) 0.044(12) 0.027(13) -0.021(11) 0.006(10) 0.005(10)
C23' 0.052(12) 0.054(14) 0.053(15) -0.001(13) 0.002(11) -0.006(11)
C24' 0.043(12) 0.021(11) 0.083(17) 0.006(12) 0.017(11) -0.013(10)
C25' 0.057(13) 0.060(14) 0.023(14) -0.003(12) 0.021(11) 0.019(11)
C26' 0.079(14) 0.041(13) 0.065(17) -0.019(13) 0.042(12) -0.041(11)

loop_
_atom_site_label
_atom_site_type_symbol
_atom_site_fract_x
_atom_site_fract_y
_atom_site_fract_z
_atom_site_U_iso_or_equiv
_atom_site_thermal_displace_type
_atom_site_occupancy
_atom_site_calc_flag
_atom_site_refinement_flags
Ni Ni 0.39731(9) 0.69756(15) 0.20585(12) 0.0248(7) Uani 1 d .
P1 P 0.4170(2) 0.5966(3) 0.3013(3) 0.0253(13) Uani 1 d .
P2 P 0.4519(2) 0.5836(3) 0.1659(3) 0.0245(13) Uani 1 d .
O1 O 0.3955(5) 0.7853(9) 0.1284(6) 0.037(3) Uani 1 d .
C1 C 0.3406(7) 0.8025(12) 0.2239(10) 0.027(5) Uani 1 d .
C2 C 0.3090(8) 0.8126(13) 0.2719(11) 0.043(6) Uani 1 d .
H2 H 0.3189(8) 0.7609(13) 0.3103(11) 0.052 Uiso 1 calc R
C3 C 0.2623(8) 0.8953(13) 0.2684(10) 0.041(5) Uani 1 d .
H3 H 0.2410(8) 0.8986(13) 0.3026(10) 0.049 Uiso 1 calc R
C4 C 0.2494(8) 0.9700(14) 0.2135(11) 0.035(5) Uiso 1 d .
H4 H 0.2190(8) 1.0266(14) 0.2108(11) 0.043 Uiso 1 calc R
C5 C 0.2784(8) 0.9671(12) 0.1615(9) 0.036(5) Uani 1 d .
H5 H 0.2673(8) 1.0192(12) 0.1231(9) 0.043 Uiso 1 calc R
C6 C 0.3251(8) 0.8834(12) 0.1678(10) 0.022(4) Uiso 1 d .
C7 C 0.3594(8) 0.8764(14) 0.1152(12) 0.037(6) Uani 1 d .
C8 C 0.3575(8) 0.9379(13) 0.0631(10) 0.046(6) Uani 1 d .
H8A H 0.3815(8) 0.9200(13) 0.0331(10) 0.055 Uiso 1 calc R
H8B H 0.3321(8) 1.0017(13) 0.0542(10) 0.055 Uiso 1 calc R
C11 C 0.4543(7) 0.4734(11) 0.2872(9) 0.030(5) Uani 1 d .
H11A H 0.4870(7) 0.4441(11) 0.3385(9) 0.036 Uiso 1 calc R
H11B H 0.4140(7) 0.4238(11) 0.2609(9) 0.036 Uiso 1 calc R
C22 C 0.5221(9) 0.6352(13) 0.1435(10) 0.041(5) Uani 1 d .
H22 H 0.4992(9) 0.6865(13) 0.1005(10) 0.049 Uiso 1 calc R
C12 C 0.4880(8) 0.6468(13) 0.3950(10) 0.038(5) Uani 1 d .
H12 H 0.5063(8) 0.5855(13) 0.4301(10) 0.045 Uiso 1 calc R
C13 C 0.5511(7) 0.6892(13) 0.3874(9) 0.054(6) Uani 1 d .
H13A H 0.5354(13) 0.7478(49) 0.3512(44) 0.080 Uiso 1 calc R
H13B H 0.5717(32) 0.6351(25) 0.3678(53) 0.080 Uiso 1 calc R
H13C H 0.5879(24) 0.7128(69) 0.4381(14) 0.080 Uiso 1 calc R
C14 C 0.4599(9) 0.7229(14) 0.4348(9) 0.061(6) Uani 1 d .
H14A H 0.4983(18) 0.7380(58) 0.4868(22) 0.092 Uiso 1 calc R
H14B H 0.4182(33) 0.6925(32) 0.4386(49) 0.092 Uiso 1 calc R
H14C H 0.4451(48) 0.7872(30) 0.4047(30) 0.092 Uiso 1 calc R
C15 C 0.3443(8) 0.5507(12) 0.3227(9) 0.031(5) Uani 1 d .
H15 H 0.3296(8) 0.6103(12) 0.3454(9) 0.037 Uiso 1 calc R
C16 C 0.3675(7) 0.4629(12) 0.3815(9) 0.038(5) Uani 1 d .
H16A H 0.4106(27) 0.4839(24) 0.4284(19) 0.058 Uiso 1 calc R
H16B H 0.3787(40) 0.4012(20) 0.3595(18) 0.058 Uiso 1 calc R
H16C H 0.3281(18) 0.4469(43) 0.3946(36) 0.058 Uiso 1 calc R
C17 C 0.2780(7) 0.5197(12) 0.2477(9) 0.041(5) Uani 1 d .
H17A H 0.2657(28) 0.5761(28) 0.2099(19) 0.062 Uiso 1 calc R
H17B H 0.2370(14) 0.5065(64) 0.2586(12) 0.062 Uiso 1 calc R
H17C H 0.2890(17) 0.4569(37) 0.2267(27) 0.062 Uiso 1 calc R
C21 C 0.4953(7) 0.4839(10) 0.2405(8) 0.020(4) Uani 1 d .
H21A H 0.4954(7) 0.4168(10) 0.2158(8) 0.024 Uiso 1 calc R
H21B H 0.5461(7) 0.5037(10) 0.2747(8) 0.024 Uiso 1 calc R
C23 C 0.5590(8) 0.5503(14) 0.1174(9) 0.053(6) Uani 1 d .
H23A H 0.5221(9) 0.5118(47) 0.0738(35) 0.080 Uiso 1 calc R
H23B H 0.5855(41) 0.5027(42) 0.1605(18) 0.080 Uiso 1 calc R
H23C H 0.5929(36) 0.5827(14) 0.1014(49) 0.080 Uiso 1 calc R
C24 C 0.5805(8) 0.6906(12) 0.2127(11) 0.057(6) Uani 1 d .
H24A H 0.5586(11) 0.7469(47) 0.2289(35) 0.085 Uiso 1 calc R
H24B H 0.6166(28) 0.7194(63) 0.1984(19) 0.085 Uiso 1 calc R
H24C H 0.6040(35) 0.6414(20) 0.2554(21) 0.085 Uiso 1 calc R
C25 C 0.3898(8) 0.5123(12) 0.0795(9) 0.034(5) Uani 1 d .
H25 H 0.4191(8) 0.4579(12) 0.0698(9) 0.041 Uiso 1 calc R
C27 C 0.3579(8) 0.5834(14) 0.0071(9) 0.063(6) Uani 1 d .
H27A H 0.3337(45) 0.5409(15) -0.0395(10) 0.094 Uiso 1 calc R
H27B H 0.3971(11) 0.6230(57) 0.0044(32) 0.094 Uiso 1 calc R
H27C H 0.3229(40) 0.6314(51) 0.0108(28) 0.094 Uiso 1 calc R
C26 C 0.3300(8) 0.4574(13) 0.0879(9) 0.053(6) Uani 1 d .
H26A H 0.3508(8) 0.4070(53) 0.1302(38) 0.080 Uiso 1 calc R
H26B H 0.2992(32) 0.4212(62) 0.0396(22) 0.080 Uiso 1 calc R
H26C H 0.3010(31) 0.5080(15) 0.0994(54) 0.080 Uiso 1 calc R
Ni' Ni 0.08811(10) 1.48102(15) 0.27391(13) 0.0265(7) Uani 1 d .
P1' P 0.0854(2) 1.5806(3) 0.3619(3) 0.0279(14) Uani 1 d .
P2' P 0.0124(2) 1.5878(3) 0.1861(3) 0.0284(14) Uani 1 d .
C1' C 0.1617(6) 1.3844(10) 0.3394(8) 0.012(4) Uiso 1 d .
C2' C 0.2044(8) 1.3705(12) 0.4181(9) 0.034(5) Uiso 1 d .
O1' O 0.0798(5) 1.3982(8) 0.1925(6) 0.039(3) Uani 1 d .
H2' H 0.0424(5) 1.4087(8) 0.1415(6) 0.047 Uiso 1 calc R
C3' C 0.2573(8) 1.2933(13) 0.4485(12) 0.048(6) Uani 1 d .
H3' H 0.2865(8) 1.2881(13) 0.5028(12) 0.057 Uiso 1 calc R
C4' C 0.2673(10) 1.2234(15) 0.3982(13) 0.053(6) Uani 1 d .
H4' H 0.3016(10) 1.1689(15) 0.4187(13) 0.063 Uiso 1 calc R
C5' C 0.2279(9) 1.2342(13) 0.3214(12) 0.043(6) Uani 1 d .
H5' H 0.2361(9) 1.1882(13) 0.2879(12) 0.051 Uiso 1 calc R
C6' C 0.1741(7) 1.3132(12) 0.2890(9) 0.022(4) Uiso 1 d .
C7' C 0.1293(9) 1.3222(14) 0.2090(11) 0.045(5) Uiso 1 d .
C8' C 0.1279(8) 1.2665(13) 0.1500(10) 0.053(5) Uiso 1 d .
H8'1 H 0.0928(8) 1.2812(13) 0.0985(10) 0.063 Uiso 1 calc R
H8'2 H 0.1620(8) 1.2123(13) 0.1596(10) 0.063 Uiso 1 calc R
C11' C 0.0360(7) 1.6996(11) 0.3168(8) 0.029(5) Uani 1 d .
H11C H 0.0103(7) 1.7244(11) 0.3460(8) 0.034 Uiso 1 calc R
H11D H 0.0710(7) 1.7538(11) 0.3200(8) 0.034 Uiso 1 calc R
C21' C -0.0186(7) 1.6844(11) 0.2327(9) 0.029(5) Uani 1 d .
H21C H -0.0264(7) 1.7511(11) 0.2049(9) 0.034 Uiso 1 calc R
H21D H -0.0654(7) 1.6621(11) 0.2298(9) 0.034 Uiso 1 calc R
C12' C 0.0365(8) 1.5291(12) 0.4126(9) 0.031(5) Uani 1 d .
H12' H 0.0312(8) 1.5878(12) 0.4434(9) 0.037 Uiso 1 calc R
C13' C 0.0744(8) 1.4412(13) 0.4704(10) 0.059(6) Uani 1 d .
H13D H 0.1189(29) 1.4676(21) 0.5131(29) 0.088 Uiso 1 calc R
H13E H 0.0864(46) 1.3850(33) 0.4441(16) 0.088 Uiso 1 calc R
H13F H 0.0421(22) 1.4149(53) 0.4908(43) 0.088 Uiso 1 calc R
C14' C -0.0400(7) 1.4967(12) 0.3554(9) 0.041(5) Uani 1 d .
H14D H -0.0376(7) 1.4421(49) 0.3216(35) 0.062 Uiso 1 calc R
H14E H -0.0660(17) 1.5567(20) 0.3241(35) 0.062 Uiso 1 calc R
H14F H -0.0656(17) 1.4706(65) 0.3838(9) 0.062 Uiso 1 calc R
C15' C 0.1706(7) 1.6329(11) 0.4387(9) 0.024(4) Uiso 1 d .
H15' H 0.1972(7) 1.5727(11) 0.4720(9) 0.028 Uiso 1 calc R
C16' C 0.2180(7) 1.6745(11) 0.4043(9) 0.040(5) Uani 1 d .
H16D H 0.1914(18) 1.7277(49) 0.3657(38) 0.059 Uiso 1 calc R
H16E H 0.2313(38) 1.6178(17) 0.3795(43) 0.059 Uiso 1 calc R
H16F H 0.2620(23) 1.7050(60) 0.4454(12) 0.059 Uiso 1 calc R
C17' C 0.1614(7) 1.7132(12) 0.4926(8) 0.040(5) Uani 1 d .
H17D H 0.1339(38) 1.6820(22) 0.5173(35) 0.060 Uiso 1 calc R
H17E H 0.1351(39) 1.7737(28) 0.4623(12) 0.060 Uiso 1 calc R
H17F H 0.2091(7) 1.7348(48) 0.5325(30) 0.060 Uiso 1 calc R
C22' C -0.0701(7) 1.5286(13) 0.1105(9) 0.037(5) Uani 1 d .
H22' H -0.0537(7) 1.4737(13) 0.0857(9) 0.044 Uiso 1 calc R
C23' C -0.1153(8) 1.6087(13) 0.0447(10) 0.061(6) Uani 1 d .
H23D H -0.0844(17) 1.6387(60) 0.0238(41) 0.092 Uiso 1 calc R
H23E H -0.1332(46) 1.6640(42) 0.0662(16) 0.092 Uiso 1 calc R
H23F H -0.1564(32) 1.5732(20) 0.0033(28) 0.092 Uiso 1 calc R
C24' C -0.1167(8) 1.4758(12) 0.1399(10) 0.054(6) Uani 1 d .
H24D H -0.0861(8) 1.4378(59) 0.1873(31) 0.080 Uiso 1 calc R
H24E H -0.1493(35) 1.4273(52) 0.1007(24) 0.080 Uiso 1 calc R
H24F H -0.1453(36) 1.5276(13) 0.1510(50) 0.080 Uiso 1 calc R
C25' C 0.0543(8) 1.6622(14) 0.1359(10) 0.045(5) Uani 1 d .
H25' H 0.0177(8) 1.7140(14) 0.1020(10) 0.054 Uiso 1 calc R
C26' C 0.0725(8) 1.5931(12) 0.0840(10) 0.058(6) Uani 1 d .
H26D H 0.0965(47) 1.6343(19) 0.0598(43) 0.087 Uiso 1 calc R
H26E H 0.0279(10) 1.5630(60) 0.0438(35) 0.087 Uiso 1 calc R
H26F H 0.1050(42) 1.5375(44) 0.1149(14) 0.087 Uiso 1 calc R
C27' C 0.1210(7) 1.7225(12) 0.1918(9) 0.036(5) Uiso 1 d .
H27D H 0.1069(11) 1.7727(46) 0.2205(35) 0.054 Uiso 1 calc R
H27E H 0.1421(27) 1.7593(52) 0.1626(9) 0.054 Uiso 1 calc R
H27F H 0.1567(20) 1.6743(14) 0.2282(31) 0.054 Uiso 1 calc R

loop_
_atom_type_symbol
_atom_type_description
_atom_type_scat_dispersion_real
_atom_type_scat_dispersion_imag
_atom_type_scat_source
C C 0.0033 0.0016 'International Tables Vol C Tables 4.2.6.8 and 6.1.1.4'
H H 0.0000 0.0000 'International Tables Vol C Tables 4.2.6.8 and 6.1.1.4'
O O 0.0106 0.0060 'International Tables Vol C Tables 4.2.6.8 and 6.1.1.4'
P P 0.1023 0.0942 'International Tables Vol C Tables 4.2.6.8 and 6.1.1.4'
Ni Ni 0.3393 1.1124 'International Tables Vol C Tables 4.2.6.8 and 6.1.1.4'

loop_
_geom_angle_atom_site_label_1
_geom_angle_atom_site_label_2
_geom_angle_atom_site_label_3
_geom_angle
O1 Ni C1 85.9(6)
O1 Ni P1 171.2(3)
C1 Ni P1 99.4(5)
O1 Ni P2 87.0(4)
C1 Ni P2 171.0(5)
P1 Ni P2 88.4(2)
C11 P1 C15 101.4(7)
C11 P1 C12 104.3(7)
C15 P1 C12 105.0(8)
C11 P1 Ni 108.9(6)
C15 P1 Ni 122.5(5)
C12 P1 Ni 112.9(5)
C22 P2 C21 106.6(7)
C22 P2 C25 105.8(8)
C21 P2 C25 105.0(7)
C22 P2 Ni 115.7(6)
C21 P2 Ni 109.6(5)
C25 P2 Ni 113.4(5)
C7 O1 Ni 119.1(12)
C2 C1 C6 115.8(16)
C2 C1 Ni 135.4(12)
C6 C1 Ni 108.6(12)
C1 C2 C3 124.4(17)
C4 C3 C2 117.1(17)
C3 C4 C5 123.4(17)
C4 C5 C6 117.4(16)
C5 C6 C1 121.9(17)
C5 C6 C7 120.4(16)
C1 C6 C7 117.6(16)
C8 C7 O1 120.5(19)
C8 C7 C6 130.9(18)
O1 C7 C6 108.6(16)
C21 C11 P1 113.7(11)
C24 C22 C23 108.0(13)
C24 C22 P2 111.4(12)
C23 C22 P2 112.7(12)
C13 C12 C14 111.7(14)
C13 C12 P1 111.9(12)
C14 C12 P1 114.0(11)
C16 C15 C17 111.0(13)
C16 C15 P1 113.5(10)
C17 C15 P1 110.2(11)
C11 C21 P2 109.3(9)
C26 C25 C27 110.1(13)
C26 C25 P2 114.2(12)
C27 C25 P2 111.4(11)
O1' Ni' C1' 86.0(5)
O1' Ni' P1' 173.8(3)
C1' Ni' P1' 99.2(4)
O1' Ni' P2' 86.7(3)
C1' Ni' P2' 170.5(4)
P1' Ni' P2' 88.5(2)
C11' P1' C12' 103.6(7)
C11' P1' C15' 101.7(7)
C12' P1' C15' 105.0(7)
C11' P1' Ni' 109.3(5)
C12' P1' Ni' 115.4(5)
C15' P1' Ni' 119.9(5)
C21' P2' C25' 105.3(8)
C21' P2' C22' 105.7(7)
C25' P2' C22' 106.6(8)
C21' P2' Ni' 109.4(5)
C25' P2' Ni' 113.2(5)
C22' P2' Ni' 115.8(6)
C2' C1' C6' 116.3(13)
C2' C1' Ni' 136.6(11)
C6' C1' Ni' 107.1(10)
C1' C2' C3' 122.9(15)
C7' O1' Ni' 116.8(11)
C2' C3' C4' 119.8(18)
C5' C4' C3' 119.7(21)
C4' C5' C6' 121.5(19)
C7' C6' C5' 122.5(17)
C7' C6' C1' 117.6(15)
C5' C6' C1' 119.8(14)
C8' C7' O1' 117.9(16)
C8' C7' C6' 130.2(18)
O1' C7' C6' 111.9(17)
C21' C11' P1' 112.8(11)
C11' C21' P2' 111.4(10)
C14' C12' C13' 110.4(13)
C14' C12' P1' 110.8(11)
C13' C12' P1' 115.9(10)
C16' C15' C17' 111.4(12)
C16' C15' P1' 110.4(11)
C17' C15' P1' 115.1(10)
C24' C22' C23' 111.1(12)
C24' C22' P2' 114.5(12)
C23' C22' P2' 111.6(11)
C27' C25' C26' 110.7(13)
C27' C25' P2' 112.4(11)
C26' C25' P2' 111.4(12)

loop_
_geom_bond_atom_site_label_1
_geom_bond_atom_site_label_2
_geom_bond_distance
Ni O1 1.867(11)
Ni C1 1.93(2)
Ni P1 2.145(5)
Ni P2 2.200(4)
P1 C11 1.840(14)
P1 C15 1.83(2)
P1 C12 1.86(2)
P2 C22 1.82(2)
P2 C21 1.837(13)
P2 C25 1.83(2)
O1 C7 1.35(2)
C1 C2 1.37(2)
C1 C6 1.43(2)
C2 C3 1.42(2)
C3 C4 1.37(2)
C4 C5 1.39(2)
C5 C6 1.42(2)
C6 C7 1.49(2)
C7 C8 1.27(2)
C11 C21 1.50(2)
C22 C24 1.52(2)
C22 C23 1.55(2)
C12 C13 1.49(2)
C12 C14 1.52(2)
C15 C16 1.52(2)
C15 C17 1.53(2)
C25 C26 1.50(2)
C25 C27 1.55(2)
Ni' O1' 1.848(10)
Ni' C1' 1.932(12)
Ni' P1' 2.157(5)
Ni' P2' 2.199(5)
P1' C11' 1.832(14)
P1' C12' 1.828(15)
P1' C15' 1.845(14)
P2' C21' 1.818(14)
P2' C25' 1.84(2)
P2' C22' 1.839(14)
C1' C2' 1.38(2)
C1' C6' 1.45(2)
C2' C3' 1.40(2)
O1' C7' 1.35(2)
C3' C4' 1.41(2)
C4' C5' 1.34(2)
C5' C6' 1.43(2)
C6' C7' 1.41(2)
C7' C8' 1.34(2)
C11' C21' 1.52(2)
C12' C14' 1.52(2)
C12' C13' 1.54(2)
C15' C16' 1.51(2)
C15' C17' 1.54(2)
C22' C24' 1.49(2)
C22' C23' 1.58(2)
C25' C27' 1.53(2)
C25' C26' 1.51(2)
